data_7018245
loop_
_publ_author_name
'Constable, Edwin C.'
'Hostettler, Nik'
'Housecroft, Catherine E.'
'Kopecky, Peter'
'Neuburger, Markus'
'Zampese, Jennifer A.'

_publ_section_title
;
 2,2':6',2''-Terpyridine substituted in the 4'-position by the
 solubilizing and sterically demanding tert-butyl group: a surprisingly
 new ligand.
;
_journal_issue 10
_journal_name_full 'Dalton transactions (Cambridge, England : 2003)'
_journal_page_first 2890
_journal_page_last 2897
_journal_paper_doi 10.1039/c2dt12142e
_journal_volume 41
_journal_year 2012
_chemical_formula_moiety 'C19 H19 N3'
_chemical_formula_sum 'C19 H19 N3'
_chemical_formula_weight 289.38
_space_group_IT_number 14
_symmetry_cell_setting monoclinic
_symmetry_space_group_name_Hall '-P 2yn'
_symmetry_space_group_name_H-M 'P 1 21/n 1'
_atom_sites_solution_hydrogens geom
_atom_sites_solution_primary direct
_audit_creation_date 11-03-09
_audit_creation_method CRYSTALS_ver_14.09
_cell_angle_alpha 90
_cell_angle_beta 108.435(5)
_cell_angle_gamma 90
_cell_formula_units_Z 4
_cell_length_a 12.2325(14)
_cell_length_b 10.0731(11)
_cell_length_c 13.1592(14)
_cell_measurement_reflns_used 2494
_cell_measurement_temperature 173
_cell_measurement_theta_max 30
_cell_measurement_theta_min 3
_cell_volume 1538.3(3)
_computing_cell_refinement 'Apex2 (Bruker AXS, 2006)'
_computing_data_collection 'Apex2 (Bruker AXS, 2006)'
_computing_data_reduction 'Apex2 (Bruker AXS, 2006)'
_computing_molecular_graphics 'CAMERON (Watkin et al., 1996)'
_computing_publication_material 'CRYSTALS (Betteridge et al., 2003)'
_computing_structure_refinement 'CRYSTALS (Betteridge et al., 2003)'
_computing_structure_solution 'SIR92 (Altomare et al., 1994)'
_diffrn_ambient_temperature 173
_diffrn_measured_fraction_theta_full 0.998
_diffrn_measured_fraction_theta_max 0.998
_diffrn_measurement_device Area
_diffrn_measurement_device_type 'Bruker Kappa Apex2'
_diffrn_measurement_method '\f & \w scans'
_diffrn_radiation_monochromator graphite
_diffrn_radiation_type 'Mo K\a'
_diffrn_radiation_wavelength 0.71073
_diffrn_reflns_av_R_equivalents 0.052
_diffrn_reflns_limit_h_max 18
_diffrn_reflns_limit_h_min -18
_diffrn_reflns_limit_k_max 13
_diffrn_reflns_limit_k_min -15
_diffrn_reflns_limit_l_max 19
_diffrn_reflns_limit_l_min -19
_diffrn_reflns_number 19659
_diffrn_reflns_theta_full 32.031
_diffrn_reflns_theta_max 32.031
_diffrn_reflns_theta_min 1.982
_diffrn_standards_number 0
_exptl_absorpt_coefficient_mu 0.075
_exptl_absorpt_correction_T_max 1.00
_exptl_absorpt_correction_T_min 0.99
_exptl_absorpt_correction_type multi-scan
_exptl_absorpt_process_details 'DENZO/SCALEPACK (Otwinowski & Minor, 1997)'
_exptl_crystal_colour colourless
_exptl_crystal_density_diffrn 1.249
_exptl_crystal_density_method 'not measured'
_exptl_crystal_description block
_exptl_crystal_F_000 616
_exptl_crystal_size_max 0.240
_exptl_crystal_size_mid 0.110
_exptl_crystal_size_min 0.030
_refine_diff_density_max 0.28
_refine_diff_density_min -0.20
_refine_ls_extinction_method None
_refine_ls_goodness_of_fit_ref 1.1300
_refine_ls_hydrogen_treatment none
_refine_ls_matrix_type full
_refine_ls_number_parameters 199
_refine_ls_number_reflns 2313
_refine_ls_number_restraints 0
_refine_ls_R_factor_all 0.1008
_refine_ls_R_factor_gt 0.0476
_refine_ls_shift/su_max 0.0003962
_refine_ls_shift/su_mean 0.0000454
_refine_ls_structure_factor_coef F
_refine_ls_weighting_details
;
Method, part 1, Chebychev polynomial, (Watkin, 1994, Prince, 1982)
[weight] = 1.0/[A~0~*T~0~(x)+A~1~*T~1~(x) ... +A~n-1~]*T~n-1~(x)]
where A~i~ are the Chebychev coefficients listed below and x= Fcalc/Fmax
Method = Robust Weighting (Prince, 1982)
W = [weight] * [1-(deltaF/6*sigmaF)^2^]^2^
A~i~ are:
0.178 0.148 0.486E-01
;
_refine_ls_weighting_scheme calc
_refine_ls_wR_factor_all 0.1260
_refine_ls_wR_factor_gt 0.0506
_refine_ls_wR_factor_ref 0.0455
_reflns_limit_h_max 17
_reflns_limit_h_min -18
_reflns_limit_k_max 15
_reflns_limit_k_min 0
_reflns_limit_l_max 19
_reflns_limit_l_min 0
_reflns_number_gt 2802
_reflns_number_total 5342
_reflns_threshold_expression I>2.0\s(I)
_oxford_diffrn_Wilson_B_factor 1.61
_oxford_diffrn_Wilson_scale 53.01
_oxford_refine_ls_r_factor_ref 0.0409
_oxford_refine_ls_scale 0.1462(3)
_oxford_reflns_number_all 5331
_oxford_reflns_threshold_expression_ref I>3.0\s(I)
_oxford_structure_analysis_title 'pka192_123k_0m in P2(1)/n'
_cod_data_source_file c2dt12142e.txt
_cod_data_source_block ligand
_cod_depositor_comments
;
The following automatic conversions were performed:

'_symmetry_cell_setting' value 'Monoclinic' changed to 'monoclinic'
according to /home/saulius/struct/CIF-dictionaries/cif_core.dic
dictionary named 'cif_core.dic' version 2.4.1 from 2010-06-29.

Automatic conversion script
Id: cif_fix_values 1715 2011-07-08 13:25:40Z adriana 
;
_cod_original_sg_symbol_H-M 'P 21/n'
_cod_database_code 7018245

loop_
_symmetry_equiv_pos_as_xyz
x,y,z
-x,-y,-z
-x+1/2,y+1/2,-z+1/2
x+1/2,-y+1/2,z+1/2

loop_
_atom_site_label
_atom_site_type_symbol
_atom_site_fract_x
_atom_site_fract_y
_atom_site_fract_z
_atom_site_U_iso_or_equiv
_atom_site_occupancy
_atom_site_adp_type
_atom_site_refinement_flags_posn
N1 N 0.74001(12) 0.26998(14) 0.65855(11) 0.0242 1.0000 Uani .
N2 N 0.94397(12) 0.50814(14) 0.62630(11) 0.0205 1.0000 Uani .
N3 N 1.06856(13) 0.82639(15) 0.60989(13) 0.0266 1.0000 Uani .
C1 C 0.73449(15) 0.14191(18) 0.68314(14) 0.0273 1.0000 Uani .
C2 C 0.82026(16) 0.05058(18) 0.68792(14) 0.0277 1.0000 Uani .
C3 C 0.91803(17) 0.09435(18) 0.66680(14) 0.0282 1.0000 Uani .
C4 C 0.92730(15) 0.22726(17) 0.64410(14) 0.0240 1.0000 Uani .
C5 C 0.83652(14) 0.31201(15) 0.63992(12) 0.0188 1.0000 Uani .
C6 C 0.83913(14) 0.45397(16) 0.61032(12) 0.0188 1.0000 Uani .
C7 C 0.73695(14) 0.52381(16) 0.56521(13) 0.0200 1.0000 Uani .
C8 C 0.73954(14) 0.65473(16) 0.53128(13) 0.0196 1.0000 Uani .
C9 C 0.84823(14) 0.71045(16) 0.54926(13) 0.0209 1.0000 Uani .
C10 C 0.94742(13) 0.63517(16) 0.59729(12) 0.0195 1.0000 Uani .
C11 C 1.06435(14) 0.69368(16) 0.61756(13) 0.0196 1.0000 Uani .
C12 C 1.16226(15) 0.61509(19) 0.64212(14) 0.0261 1.0000 Uani .
C13 C 1.26895(16) 0.6750(2) 0.66100(16) 0.0319 1.0000 Uani .
C14 C 1.27459(16) 0.8117(2) 0.65489(16) 0.0336 1.0000 Uani .
C15 C 1.17259(17) 0.88194(19) 0.62871(17) 0.0322 1.0000 Uani .
C16 C 0.62675(14) 0.72824(16) 0.47583(13) 0.0205 1.0000 Uani .
C17 C 0.55408(15) 0.64421(18) 0.38116(15) 0.0290 1.0000 Uani .
C18 C 0.56000(16) 0.7491(2) 0.55588(15) 0.0306 1.0000 Uani .
C19 C 0.64702(16) 0.86328(18) 0.43186(16) 0.0308 1.0000 Uani .
H11 H 0.6648 0.1128 0.6971 0.0348 1.0000 Uiso R
H21 H 0.8123 -0.0404 0.7060 0.0344 1.0000 Uiso R
H31 H 0.9777 0.0327 0.6671 0.0356 1.0000 Uiso R
H41 H 0.9943 0.2606 0.6294 0.0318 1.0000 Uiso R
H71 H 0.6639 0.4803 0.5565 0.0248 1.0000 Uiso R
H91 H 0.8561 0.8002 0.5291 0.0252 1.0000 Uiso R
H121 H 1.1563 0.5210 0.6469 0.0329 1.0000 Uiso R
H131 H 1.3382 0.6226 0.6789 0.0386 1.0000 Uiso R
H141 H 1.3461 0.8555 0.6683 0.0401 1.0000 Uiso R
H151 H 1.1762 0.9761 0.6235 0.0407 1.0000 Uiso R
H173 H 0.4803 0.6870 0.3448 0.0449 1.0000 Uiso R
H171 H 0.5961 0.6302 0.3287 0.0448 1.0000 Uiso R
H172 H 0.5398 0.5575 0.4084 0.0453 1.0000 Uiso R
H181 H 0.4867 0.7913 0.5186 0.0486 1.0000 Uiso R
H183 H 0.6060 0.8056 0.6156 0.0492 1.0000 Uiso R
H182 H 0.5468 0.6629 0.5862 0.0491 1.0000 Uiso R
H192 H 0.5719 0.9044 0.3963 0.0497 1.0000 Uiso R
H191 H 0.6920 0.9188 0.4921 0.0498 1.0000 Uiso R
H193 H 0.6894 0.8506 0.3798 0.0501 1.0000 Uiso R

loop_
_atom_site_aniso_label
_atom_site_aniso_U_11
_atom_site_aniso_U_22
_atom_site_aniso_U_33
_atom_site_aniso_U_23
_atom_site_aniso_U_13
_atom_site_aniso_U_12
N1 0.0202(7) 0.0214(7) 0.0311(8) 0.0055(6) 0.0082(6) 0.0003(6)
N2 0.0197(7) 0.0184(6) 0.0235(7) -0.0001(5) 0.0072(6) 0.0003(5)
N3 0.0245(8) 0.0213(7) 0.0373(9) -0.0020(6) 0.0143(7) -0.0039(6)
C1 0.0228(9) 0.0224(9) 0.0348(10) 0.0063(7) 0.0064(7) -0.0015(7)
C2 0.0331(10) 0.0168(8) 0.0298(9) 0.0035(7) 0.0048(7) -0.0002(7)
C3 0.0305(10) 0.0213(8) 0.0298(9) 0.0004(7) 0.0054(8) 0.0083(7)
C4 0.0209(8) 0.0231(9) 0.0281(8) 0.0012(7) 0.0081(7) 0.0016(7)
C5 0.0199(8) 0.0161(7) 0.0187(7) 0.0013(6) 0.0039(6) -0.0009(6)
C6 0.0191(7) 0.0170(7) 0.0211(8) 0.0001(6) 0.0072(6) -0.0023(6)
C7 0.0161(7) 0.0192(8) 0.0240(8) 0.0012(6) 0.0054(6) -0.0007(6)
C8 0.0193(7) 0.0185(7) 0.0207(8) 0.0005(6) 0.0060(6) -0.0009(6)
C9 0.0222(8) 0.0176(7) 0.0222(8) 0.0012(6) 0.0061(6) -0.0008(6)
C10 0.0175(8) 0.0199(8) 0.0221(8) -0.0016(6) 0.0075(6) -0.0016(6)
C11 0.0184(8) 0.0202(8) 0.0214(8) -0.0014(6) 0.0081(6) -0.0026(6)
C12 0.0220(9) 0.0245(9) 0.0307(9) -0.0004(7) 0.0071(7) -0.0005(7)
C13 0.0194(9) 0.0358(11) 0.0393(11) -0.0019(8) 0.0076(8) 0.0005(8)
C14 0.0214(9) 0.0375(11) 0.0435(11) -0.0054(9) 0.0127(8) -0.0100(8)
C15 0.0297(10) 0.0221(9) 0.0483(12) -0.0055(8) 0.0172(9) -0.0093(8)
C16 0.0188(7) 0.0183(8) 0.0225(8) 0.0038(6) 0.0040(6) 0.0010(6)
C17 0.0242(9) 0.0268(9) 0.0304(9) -0.0012(7) 0.0006(7) 0.0008(7)
C18 0.0277(9) 0.0339(10) 0.0314(9) 0.0058(8) 0.0109(7) 0.0105(8)
C19 0.0259(9) 0.0225(9) 0.0386(10) 0.0111(8) 0.0026(8) -0.0007(7)

loop_
_atom_type_symbol
_atom_type_scat_dispersion_real
_atom_type_scat_dispersion_imag
_atom_type_scat_Cromer_Mann_a1
_atom_type_scat_Cromer_Mann_b1
_atom_type_scat_Cromer_Mann_a2
_atom_type_scat_Cromer_Mann_b2
_atom_type_scat_Cromer_Mann_a3
_atom_type_scat_Cromer_Mann_b3
_atom_type_scat_Cromer_Mann_a4
_atom_type_scat_Cromer_Mann_b4
_atom_type_scat_Cromer_Mann_c
_atom_type_scat_source
C 0.0033 0.0016 2.3100 20.8439 1.0200 10.2075 1.5886 0.5687 0.8650 51.6512 0.2156 'International Tables Vol C 4.2.6.8 and 6.1.1.4'
H 0.0000 0.0000 0.4930 10.5109 0.3229 26.1257 0.1402 3.1424 0.0408 57.7998 0.0030 'International Tables Vol C 4.2.6.8 and 6.1.1.4'
N 0.0061 0.0033 12.2126 0.0057 3.1322 9.8933 2.0125 28.9975 1.1663 0.5826 -11.5290 'International Tables Vol C 4.2.6.8 and 6.1.1.4'

loop_
_geom_angle_atom_site_label_1
_geom_angle_atom_site_label_2
_geom_angle_atom_site_label_3
_geom_angle
_geom_angle_publ_flag
C1 N1 C5 117.48(15) yes
C6 N2 C10 117.15(14) yes
C11 N3 C15 117.30(17) yes
N1 C1 C2 123.90(17) yes
N1 C1 H11 116.8 no
C2 C1 H11 119.3 no
C1 C2 C3 118.10(16) yes
C1 C2 H21 120.9 no
C3 C2 H21 121.0 no
C2 C3 C4 119.13(17) yes
C2 C3 H31 119.9 no
C4 C3 H31 120.9 no
C3 C4 C5 118.97(16) yes
C3 C4 H41 121.0 no
C5 C4 H41 120.0 no
C4 C5 N1 122.38(15) yes
C4 C5 C6 121.29(15) yes
N1 C5 C6 116.29(14) yes
C5 C6 N2 116.57(14) yes
C5 C6 C7 120.48(14) yes
N2 C6 C7 122.91(15) yes
C6 C7 C8 120.36(15) yes
C6 C7 H71 119.4 no
C8 C7 H71 120.2 no
C7 C8 C9 116.33(15) yes
C7 C8 C16 120.05(14) yes
C9 C8 C16 123.61(15) yes
C8 C9 C10 120.18(15) yes
C8 C9 H91 120.6 no
C10 C9 H91 119.2 no
C9 C10 N2 123.01(15) yes
C9 C10 C11 120.79(15) yes
N2 C10 C11 116.19(14) yes
C10 C11 N3 115.94(15) yes
C10 C11 C12 121.69(15) yes
N3 C11 C12 122.36(16) yes
C11 C12 C13 119.22(17) yes
C11 C12 H121 120.3 no
C13 C12 H121 120.5 no
C12 C13 C14 118.97(19) yes
C12 C13 H131 120.8 no
C14 C13 H131 120.3 no
C13 C14 C15 117.88(18) yes
C13 C14 H141 121.0 no
C15 C14 H141 121.2 no
C14 C15 N3 124.26(18) yes
C14 C15 H151 118.0 no
N3 C15 H151 117.7 no
C8 C16 C17 108.85(14) yes
C8 C16 C18 109.45(13) yes
C17 C16 C18 109.55(14) yes
C8 C16 C19 112.38(14) yes
C17 C16 C19 107.76(14) yes
C18 C16 C19 108.80(15) yes
C16 C17 H173 111.2 no
C16 C17 H171 110.4 no
H173 C17 H171 108.9 no
C16 C17 H172 108.6 no
H173 C17 H172 109.1 no
H171 C17 H172 108.5 no
C16 C18 H181 108.5 no
C16 C18 H183 109.3 no
H181 C18 H183 110.6 no
C16 C18 H182 110.2 no
H181 C18 H182 110.1 no
H183 C18 H182 108.0 no
C16 C19 H192 108.4 no
C16 C19 H191 108.5 no
H192 C19 H191 110.2 no
C16 C19 H193 109.3 no
H192 C19 H193 109.9 no
H191 C19 H193 110.5 no

loop_
_geom_bond_atom_site_label_1
_geom_bond_atom_site_label_2
_geom_bond_distance
_geom_bond_publ_flag
N1 C1 1.337(2) yes
N1 C5 1.348(2) yes
N2 C6 1.348(2) yes
N2 C10 1.340(2) yes
N3 C11 1.343(2) yes
N3 C15 1.340(2) yes
C1 C2 1.382(3) yes
C1 H11 0.972 no
C2 C3 1.383(3) yes
C2 H21 0.959 no
C3 C4 1.384(2) yes
C3 H31 0.958 no
C4 C5 1.388(2) yes
C4 H41 0.960 no
C5 C6 1.485(2) yes
C6 C7 1.393(2) yes
C7 C8 1.396(2) yes
C7 H71 0.969 no
C8 C9 1.393(2) yes
C8 C16 1.532(2) yes
C9 C10 1.401(2) yes
C9 H91 0.956 no
C10 C11 1.491(2) yes
C11 C12 1.386(2) yes
C12 C13 1.387(3) yes
C12 H121 0.954 no
C13 C14 1.382(3) yes
C13 H131 0.962 no
C14 C15 1.380(3) yes
C14 H141 0.946 no
C15 H151 0.953 no
C16 C17 1.536(2) yes
C16 C18 1.538(2) yes
C16 C19 1.529(2) yes
C17 H173 0.978 no
C17 H171 0.993 no
C17 H172 0.981 no
C18 H181 0.973 no
C18 H183 0.989 no
C18 H182 0.990 no
C19 H192 0.982 no
C19 H191 0.984 no
C19 H193 0.989 no

loop_
_geom_hbond_atom_site_label_D
_geom_hbond_atom_site_label_H
_geom_hbond_atom_site_label_A
_geom_hbond_site_symmetry_A
_geom_hbond_angle_DHA
_geom_hbond_distance_DH
_geom_hbond_distance_HA
_geom_hbond_distance_DA
_geom_hbond_publ_flag
C3 H31 N3 1_545 157 0.96 2.58 3.480(3) yes
